data_7227664
loop_
_publ_author_name
'You, Dong Kyun'
'Lee, Seon Hee'
'Lee, Ji Hye'
'Kwak, Sang Woo'
'Hwang, Hyonseok'
'Lee, Junseong'
'Chung, Yongseog'
'Park, Myung Hwan'
'Lee, Kang Mun'

_publ_section_title
;
 Synthesis and photophysical properties of
 phenanthroimidazole--triarylborane dyads: intriguing
 &#x2018;turn-on&#x2019; sensing mediated by fluoride anions
;
_journal_issue 17
_journal_name_full 'RSC Adv.'
_journal_page_first 10345
_journal_paper_doi 10.1039/C6RA28559G
_journal_volume 7
_journal_year 2017
_chemical_formula_moiety C45H39BN2
_chemical_formula_sum 'C45 H39 B N2'
_chemical_formula_weight 618.59
_chemical_name_systematic
;
 ?
;
_space_group_crystal_system triclinic
_space_group_IT_number 2
_space_group_name_Hall '-P 1'
_space_group_name_H-M_alt 'P -1'
_symmetry_space_group_name_Hall '-P 1'
_symmetry_space_group_name_H-M 'P -1'
_atom_sites_solution_hydrogens geom
_audit_creation_method SHELXL-2013
_audit_update_record
;
2016-12-09 deposited with the CCDC.
2017-02-07 downloaded from the CCDC.
;
_cell_angle_alpha 84.593(2)
_cell_angle_beta 83.569(2)
_cell_angle_gamma 84.507(2)
_cell_formula_units_Z 2
_cell_length_a 8.6872(2)
_cell_length_b 13.4379(3)
_cell_length_c 17.4444(4)
_cell_measurement_reflns_used 26782
_cell_measurement_temperature 296(2)
_cell_measurement_theta_max 25.422
_cell_measurement_theta_min 1.179
_cell_volume 2007.12(8)
_computing_cell_refinement 'Bruker SAINT'
_computing_data_collection 'Bruker APEX2'
_computing_data_reduction 'Bruker SAINT'
_computing_molecular_graphics 'SHELXL-2014 (Sheldrick, 2014)'
_computing_publication_material 'Bruker SHELXTL'
_computing_structure_refinement 'SHELXL-2014 (Sheldrick, 2014)'
_computing_structure_solution 'SHELXS-97 (Sheldrick 2008)'
_diffrn_ambient_temperature 296(2)
_diffrn_measured_fraction_theta_full 0.996
_diffrn_measured_fraction_theta_max 0.986
_diffrn_measurement_device_type 'Bruker APEX-II CCD'
_diffrn_measurement_method '\f and \w scans'
_diffrn_radiation_type MoK\a
_diffrn_radiation_wavelength 0.71073
_diffrn_reflns_av_R_equivalents 0.0272
_diffrn_reflns_av_unetI/netI 0.0420
_diffrn_reflns_Laue_measured_fraction_full 0.996
_diffrn_reflns_Laue_measured_fraction_max 0.986
_diffrn_reflns_limit_h_max 10
_diffrn_reflns_limit_h_min -10
_diffrn_reflns_limit_k_max 16
_diffrn_reflns_limit_k_min -13
_diffrn_reflns_limit_l_max 20
_diffrn_reflns_limit_l_min -20
_diffrn_reflns_number 26782
_diffrn_reflns_point_group_measured_fraction_full 0.996
_diffrn_reflns_point_group_measured_fraction_max 0.986
_diffrn_reflns_theta_full 25.242
_diffrn_reflns_theta_max 25.422
_diffrn_reflns_theta_min 1.179
_diffrn_source 'fine-focus sealed tube'
_exptl_absorpt_coefficient_mu 0.059
_exptl_absorpt_correction_T_max 0.991
_exptl_absorpt_correction_T_min 0.986
_exptl_absorpt_correction_type multi-scan
_exptl_absorpt_process_details SADABS
_exptl_crystal_colour colorless
_exptl_crystal_density_diffrn 1.024
_exptl_crystal_description platy
_exptl_crystal_F_000 656
_exptl_crystal_size_max 0.35
_exptl_crystal_size_mid 0.2
_exptl_crystal_size_min 0.15
_refine_diff_density_max 0.197
_refine_diff_density_min -0.237
_refine_diff_density_rms 0.060
_refine_ls_extinction_method none
_refine_ls_goodness_of_fit_ref 1.009
_refine_ls_hydrogen_treatment constr
_refine_ls_matrix_type full
_refine_ls_number_parameters 439
_refine_ls_number_reflns 7323
_refine_ls_number_restraints 0
_refine_ls_restrained_S_all 1.009
_refine_ls_R_factor_all 0.1099
_refine_ls_R_factor_gt 0.0561
_refine_ls_shift/su_max 0.000
_refine_ls_shift/su_mean 0.000
_refine_ls_structure_factor_coef Fsqd
_refine_ls_weighting_details 'w=1/[\s^2^(Fo^2^)+(0.0650P)^2^+0.2128P] where P=(Fo^2^+2Fc^2^)/3'
_refine_ls_weighting_scheme calc
_refine_ls_wR_factor_gt 0.1315
_refine_ls_wR_factor_ref 0.1469
_reflns_Friedel_coverage 0.000
_reflns_number_gt 3913
_reflns_number_total 7323
_reflns_threshold_expression 'I > 2\s(I)'
_cod_data_source_file c6ra28559g3.cif
_cod_data_source_block 1Ph
_cod_database_code 7227664
_shelx_space_group_comment
;
The symmetry employed for this shelxl refinement is uniquely defined
by the following loop, which should always be used as a source of
symmetry information in preference to the above space-group names.
They are only intended as comments.
;
_shelxl_version_number 2013-4

loop_
_space_group_symop_operation_xyz
'x, y, z'
'-x, -y, -z'

loop_
_atom_site_label
_atom_site_type_symbol
_atom_site_fract_x
_atom_site_fract_y
_atom_site_fract_z
_atom_site_U_iso_or_equiv
_atom_site_adp_type
_atom_site_occupancy
_atom_site_site_symmetry_order
_atom_site_calc_flag
_atom_site_refinement_flags_posn
_atom_site_refinement_flags_adp
_atom_site_disorder_assembly
_atom_site_disorder_group
N1 N 0.21190(18) 0.99588(11) 0.55336(9) 0.0554(4) Uani 1 1 d . . A 2
N2 N 0.26870(18) 1.03956(12) 0.42694(9) 0.0582(4) Uani 1 1 d . . A 2
C36 C 0.2059(3) 1.42291(18) 0.37083(17) 0.0895(8) Uani 1 1 d . . A 2
H36 H 0.2024 1.4894 0.3503 0.107 Uiso 1 1 calc R U A 2
C37 C 0.2454(3) 1.34742(18) 0.32237(15) 0.0796(7) Uani 1 1 d . . A 2
H37 H 0.2688 1.3626 0.2695 0.095 Uiso 1 1 calc R U A 2
C38 C 0.2499(2) 1.24965(16) 0.35283(13) 0.0674(6) Uani 1 1 d . . A 2
H38 H 0.2751 1.1983 0.3202 0.081 Uiso 1 1 calc R U A 2
C39 C 0.2172(2) 1.22595(14) 0.43217(12) 0.0577(5) Uani 1 1 d . . A 2
C27 C 0.2245(2) 1.12393(14) 0.46628(12) 0.0538(5) Uani 1 1 d . . A 2
C26 C 0.1891(2) 1.10044(13) 0.54368(12) 0.0542(5) Uani 1 1 d . . A 2
C22 C 0.2095(2) 0.93075(13) 0.62412(11) 0.0535(5) Uani 1 1 d . . A 2
C23 C 0.3487(2) 0.88712(14) 0.64722(12) 0.0605(5) Uani 1 1 d . . A 2
H3 H 0.4425 0.9037 0.6202 0.073 Uiso 1 1 calc R U A 2
C24 C 0.3464(2) 0.81836(15) 0.71119(12) 0.0636(6) Uani 1 1 d . . A 2
H2 H 0.4401 0.7869 0.7256 0.076 Uiso 1 1 calc R U A 2
C19 C 0.2090(2) 0.79447(14) 0.75477(11) 0.0590(5) Uani 1 1 d . . A 2
C1 C 0.3403(2) 0.62410(14) 0.82176(12) 0.0616(6) Uani 1 1 d . . A 2
C6 C 0.3625(3) 0.56062(16) 0.76082(13) 0.0734(6) Uani 1 1 d . . A 2
C5 C 0.4712(3) 0.47850(17) 0.76321(15) 0.0862(8) Uani 1 1 d . . A 2
H20 H 0.4814 0.4361 0.7234 0.103 Uiso 1 1 calc R U A 2
C4 C 0.5655(3) 0.45705(17) 0.82266(17) 0.0823(7) Uani 1 1 d . . A 2
C8 C 0.6827(3) 0.36555(19) 0.82303(19) 0.1179(10) Uani 1 1 d . . A 2
H23A H 0.7597 0.3734 0.8569 0.177 Uiso 1 1 calc R U A 2
H23B H 0.7322 0.3588 0.7715 0.177 Uiso 1 1 calc R U A 2
H23C H 0.6303 0.3067 0.8409 0.177 Uiso 1 1 calc R U A 2
C25 C 0.2608(2) 0.96393(14) 0.48065(12) 0.0547(5) Uani 1 1 d . . A 2
C20 C 0.0707(2) 0.84392(15) 0.73112(12) 0.0632(6) Uani 1 1 d . . A 2
H6 H -0.0229 0.8318 0.7604 0.076 Uiso 1 1 calc R U A 2
C21 C 0.0695(2) 0.90994(14) 0.66575(12) 0.0608(5) Uani 1 1 d . . A 2
H5 H -0.0239 0.9400 0.6499 0.073 Uiso 1 1 calc R U A 2
C3 C 0.5480(3) 0.52141(17) 0.88042(15) 0.0791(7) Uani 1 1 d . . A 2
H18 H 0.6125 0.5098 0.9200 0.095 Uiso 1 1 calc R U A 2
C2 C 0.4373(3) 0.60305(15) 0.88174(13) 0.0680(6) Uani 1 1 d . . A 2
C7 C 0.4289(3) 0.66960(18) 0.94677(15) 0.0985(8) Uani 1 1 d . . A 2
H22A H 0.5018 0.6426 0.9824 0.148 Uiso 1 1 calc R U A 2
H22B H 0.3257 0.6731 0.9732 0.148 Uiso 1 1 calc R U A 2
H22C H 0.4538 0.7356 0.9263 0.148 Uiso 1 1 calc R U A 2
C9 C 0.2696(4) 0.57845(19) 0.69145(14) 0.1045(9) Uani 1 1 d . . A 2
H24A H 0.3151 0.6280 0.6548 0.157 Uiso 1 1 calc R U A 2
H24B H 0.1643 0.6017 0.7081 0.157 Uiso 1 1 calc R U A 2
H24C H 0.2707 0.5169 0.6675 0.157 Uiso 1 1 calc R U A 2
C10 C 0.0787(2) 0.71906(16) 0.89413(12) 0.0646(6) Uani 1 1 d . . A 2
C15 C -0.0155(3) 0.63962(17) 0.91645(13) 0.0721(6) Uani 1 1 d . . A 2
C18 C -0.0034(3) 0.54767(18) 0.87144(16) 0.0955(8) Uani 1 1 d . . A 2
H15A H -0.0634 0.4975 0.9001 0.143 Uiso 1 1 calc R U A 2
H15B H 0.1035 0.5216 0.8635 0.143 Uiso 1 1 calc R U A 2
H15C H -0.0425 0.5656 0.8222 0.143 Uiso 1 1 calc R U A 2
C14 C -0.1262(3) 0.6449(2) 0.97929(16) 0.0900(8) Uani 1 1 d . . A 2
H11 H -0.1877 0.5916 0.9924 0.108 Uiso 1 1 calc R U A 2
C13 C -0.1496(3) 0.7250(3) 1.02329(15) 0.0939(8) Uani 1 1 d . . A 2
C17 C -0.2729(4) 0.7300(3) 1.09230(17) 0.1430(13) Uani 1 1 d . . A 2
H14A H -0.3743 0.7352 1.0745 0.214 Uiso 1 1 calc R U A 2
H14B H -0.2622 0.7877 1.1192 0.214 Uiso 1 1 calc R U A 2
H14C H -0.2600 0.6704 1.1267 0.214 Uiso 1 1 calc R U A 2
C12 C -0.0585(3) 0.8041(2) 1.00178(15) 0.0921(8) Uani 1 1 d . . A 2
H9 H -0.0722 0.8597 1.0306 0.111 Uiso 1 1 calc R U A 2
C11 C 0.0535(3) 0.80253(18) 0.93767(14) 0.0767(7) Uani 1 1 d . . A 2
C16 C 0.1482(3) 0.89343(18) 0.91896(16) 0.1024(9) Uani 1 1 d . . A 2
H13A H 0.1058 0.9366 0.8780 0.154 Uiso 1 1 calc R U A 2
H13B H 0.2543 0.8713 0.9029 0.154 Uiso 1 1 calc R U A 2
H13C H 0.1440 0.9295 0.9642 0.154 Uiso 1 1 calc R U A 2
C28 C 0.1462(2) 1.17491(14) 0.59777(13) 0.0602(5) Uani 1 1 d . . A 2
C29 C 0.1138(3) 1.15391(17) 0.67791(14) 0.0789(7) Uani 1 1 d . . A 2
H29 H 0.1180 1.0876 0.6990 0.095 Uiso 1 1 calc R U A 2
C30 C 0.0759(3) 1.23024(19) 0.72565(15) 0.0935(8) Uani 1 1 d . . A 2
H30 H 0.0550 1.2155 0.7788 0.112 Uiso 1 1 calc R U A 2
C31 C 0.0688(3) 1.32856(19) 0.69478(18) 0.0936(8) Uani 1 1 d . . A 2
H31 H 0.0421 1.3801 0.7271 0.112 Uiso 1 1 calc R U A 2
C32 C 0.1006(3) 1.35047(17) 0.61767(16) 0.0799(7) Uani 1 1 d . . A 2
H32 H 0.0957 1.4174 0.5982 0.096 Uiso 1 1 calc R U A 2
C33 C 0.1406(2) 1.27634(15) 0.56595(13) 0.0634(6) Uani 1 1 d . . A 2
C34 C 0.1759(2) 1.30193(14) 0.48296(13) 0.0628(6) Uani 1 1 d . . A 2
C35 C 0.1718(3) 1.40171(16) 0.44871(16) 0.0819(7) Uani 1 1 d . . A 2
H35 H 0.1451 1.4543 0.4800 0.098 Uiso 1 1 calc R U A 2
C40 C 0.3012(2) 0.85829(14) 0.46534(11) 0.0551(5) Uani 1 1 d . . A 2
C45 C 0.4276(3) 0.83575(16) 0.41278(13) 0.0715(6) Uani 1 1 d . . A 2
H45 H 0.4846 0.8871 0.3884 0.086 Uiso 1 1 calc R U A 2
C44 C 0.4708(3) 0.73856(19) 0.39590(15) 0.0863(7) Uani 1 1 d . . A 2
H44 H 0.5563 0.7243 0.3604 0.104 Uiso 1 1 calc R U A 2
C43 C 0.3865(3) 0.66211(18) 0.43195(16) 0.0849(7) Uani 1 1 d . . A 2
H43 H 0.4163 0.5960 0.4216 0.102 Uiso 1 1 calc R U A 2
C42 C 0.2591(3) 0.68405(16) 0.48282(14) 0.0797(7) Uani 1 1 d . . A 2
H42 H 0.2008 0.6327 0.5060 0.096 Uiso 1 1 calc R U A 2
C41 C 0.2160(3) 0.78116(15) 0.50009(13) 0.0696(6) Uani 1 1 d . . A 2
H41 H 0.1296 0.7951 0.5352 0.084 Uiso 1 1 calc R U A 2
B1 B 0.2090(3) 0.71295(17) 0.82437(14) 0.0616(6) Uani 1 1 d . . A 2

loop_
_atom_site_aniso_label
_atom_site_aniso_U_11
_atom_site_aniso_U_22
_atom_site_aniso_U_33
_atom_site_aniso_U_23
_atom_site_aniso_U_13
_atom_site_aniso_U_12
N1 0.0608(11) 0.0460(10) 0.0577(11) 0.0006(8) -0.0045(8) -0.0029(8)
N2 0.0577(10) 0.0514(10) 0.0638(11) 0.0018(9) -0.0055(8) -0.0039(8)
C36 0.0930(19) 0.0574(15) 0.110(2) 0.0212(15) -0.0005(16) -0.0044(13)
C37 0.0808(17) 0.0633(15) 0.0882(17) 0.0201(14) -0.0011(13) -0.0082(13)
C38 0.0634(14) 0.0617(14) 0.0735(16) 0.0096(11) -0.0032(11) -0.0070(11)
C39 0.0510(12) 0.0507(12) 0.0699(14) 0.0047(11) -0.0054(10) -0.0069(9)
C27 0.0509(12) 0.0452(12) 0.0648(14) -0.0020(10) -0.0060(10) -0.0044(9)
C26 0.0557(12) 0.0437(12) 0.0628(14) 0.0001(10) -0.0075(10) -0.0046(9)
C22 0.0593(13) 0.0437(11) 0.0573(12) -0.0001(9) -0.0076(10) -0.0059(10)
C23 0.0523(13) 0.0588(12) 0.0685(14) 0.0029(11) -0.0015(10) -0.0088(10)
C24 0.0560(13) 0.0626(13) 0.0698(14) 0.0098(11) -0.0097(11) -0.0045(10)
C19 0.0602(14) 0.0562(12) 0.0599(13) 0.0010(10) -0.0070(11) -0.0065(10)
C1 0.0698(14) 0.0537(12) 0.0590(13) 0.0041(11) -0.0019(11) -0.0088(11)
C6 0.0976(18) 0.0558(14) 0.0653(15) -0.0002(12) -0.0012(13) -0.0128(13)
C5 0.113(2) 0.0579(15) 0.0823(18) -0.0085(13) 0.0208(17) -0.0141(15)
C4 0.0793(17) 0.0572(15) 0.102(2) 0.0042(15) 0.0159(15) -0.0021(13)
C8 0.107(2) 0.0769(18) 0.156(3) -0.0054(17) 0.022(2) 0.0175(16)
C25 0.0526(13) 0.0505(12) 0.0601(14) -0.0013(10) -0.0047(10) -0.0045(9)
C20 0.0567(13) 0.0646(13) 0.0661(14) 0.0053(11) -0.0033(11) -0.0075(11)
C21 0.0514(13) 0.0601(13) 0.0691(14) 0.0037(11) -0.0083(11) -0.0012(10)
C3 0.0779(17) 0.0648(15) 0.0918(18) 0.0028(14) -0.0093(13) -0.0002(13)
C2 0.0766(15) 0.0554(13) 0.0706(15) 0.0006(11) -0.0086(12) -0.0027(12)
C7 0.117(2) 0.0889(18) 0.0936(19) -0.0151(15) -0.0399(16) 0.0132(16)
C9 0.157(3) 0.0852(18) 0.0775(18) -0.0159(14) -0.0254(18) -0.0172(17)
C10 0.0674(14) 0.0608(13) 0.0635(14) 0.0045(11) -0.0091(11) -0.0026(11)
C15 0.0714(16) 0.0772(16) 0.0649(15) 0.0117(12) -0.0062(13) -0.0112(13)
C18 0.098(2) 0.0771(17) 0.112(2) 0.0030(15) -0.0073(16) -0.0273(15)
C14 0.0821(19) 0.108(2) 0.0806(19) 0.0122(16) -0.0105(16) -0.0261(16)
C13 0.0765(18) 0.131(2) 0.0726(18) 0.0016(18) -0.0032(14) -0.0144(18)
C17 0.110(2) 0.228(4) 0.088(2) -0.019(2) 0.0229(19) -0.032(2)
C12 0.095(2) 0.105(2) 0.0755(18) -0.0197(15) -0.0022(16) 0.0004(17)
C11 0.0788(17) 0.0773(16) 0.0715(16) -0.0021(13) -0.0049(13) -0.0023(13)
C16 0.124(2) 0.0812(18) 0.104(2) -0.0215(15) 0.0031(17) -0.0186(17)
C28 0.0608(13) 0.0523(13) 0.0678(15) -0.0088(11) -0.0049(11) -0.0051(10)
C29 0.1012(19) 0.0625(14) 0.0718(17) -0.0089(13) 0.0004(14) -0.0089(13)
C30 0.125(2) 0.0805(18) 0.0746(17) -0.0209(15) 0.0030(15) -0.0075(16)
C31 0.112(2) 0.0692(18) 0.100(2) -0.0291(16) 0.0020(17) -0.0029(15)
C32 0.0880(18) 0.0541(14) 0.097(2) -0.0144(14) -0.0061(15) -0.0010(12)
C33 0.0622(14) 0.0480(12) 0.0804(16) -0.0082(11) -0.0082(11) -0.0033(10)
C34 0.0564(13) 0.0461(12) 0.0844(16) 0.0006(11) -0.0053(11) -0.0042(10)
C35 0.0848(17) 0.0510(14) 0.107(2) -0.0002(13) -0.0029(15) -0.0031(12)
C40 0.0562(13) 0.0481(12) 0.0613(13) -0.0073(10) -0.0078(10) -0.0008(10)
C45 0.0739(16) 0.0606(14) 0.0807(16) -0.0160(12) 0.0010(13) -0.0091(12)
C44 0.0814(18) 0.0762(17) 0.1014(19) -0.0315(15) 0.0058(14) -0.0025(14)
C43 0.095(2) 0.0560(15) 0.105(2) -0.0256(14) -0.0132(16) 0.0070(14)
C42 0.098(2) 0.0524(14) 0.0905(18) -0.0107(12) -0.0061(15) -0.0159(13)
C41 0.0742(15) 0.0539(13) 0.0803(16) -0.0118(11) 0.0030(12) -0.0106(11)
B1 0.0681(17) 0.0540(14) 0.0655(16) -0.0035(12) -0.0129(13) -0.0141(12)

loop_
_atom_type_symbol
_atom_type_description
_atom_type_scat_dispersion_real
_atom_type_scat_dispersion_imag
_atom_type_scat_source
C C 0.0033 0.0016 'International Tables Vol C Tables 4.2.6.8 and 6.1.1.4'
H H 0.0000 0.0000 'International Tables Vol C Tables 4.2.6.8 and 6.1.1.4'
N N 0.0061 0.0033 'International Tables Vol C Tables 4.2.6.8 and 6.1.1.4'
B B 0.0013 0.0007 'International Tables Vol C Tables 4.2.6.8 and 6.1.1.4'

loop_
_geom_angle_atom_site_label_1
_geom_angle_atom_site_label_2
_geom_angle_atom_site_label_3
_geom_angle
C25 N1 C26 106.47(15)
C25 N1 C22 123.93(15)
C26 N1 C22 129.03(16)
C25 N2 C27 104.79(16)
C35 C36 C37 121.0(2)
C35 C36 H36 119.5
C37 C36 H36 119.5
C38 C37 C36 119.3(2)
C38 C37 H37 120.4
C36 C37 H37 120.4
C37 C38 C39 120.9(2)
C37 C38 H38 119.6
C39 C38 H38 119.6
C38 C39 C34 120.91(18)
C38 C39 C27 122.24(19)
C34 C39 C27 116.85(19)
C26 C27 N2 112.03(16)
C26 C27 C39 122.35(18)
N2 C27 C39 125.62(19)
C27 C26 N1 104.78(17)
C27 C26 C28 122.95(18)
N1 C26 C28 132.21(18)
C23 C22 C21 121.15(18)
C23 C22 N1 118.56(18)
C21 C22 N1 120.24(17)
C22 C23 C24 118.79(19)
C22 C23 H3 120.6
C24 C23 H3 120.6
C23 C24 C19 122.30(19)
C23 C24 H2 118.8
C19 C24 H2 118.8
C24 C19 C20 116.92(18)
C24 C19 B1 121.26(18)
C20 C19 B1 121.77(19)
C2 C1 C6 117.5(2)
C2 C1 B1 120.9(2)
C6 C1 B1 121.6(2)
C5 C6 C1 120.1(2)
C5 C6 C9 117.7(2)
C1 C6 C9 122.2(2)
C6 C5 C4 122.4(2)
C6 C5 H20 118.8
C4 C5 H20 118.8
C3 C4 C5 117.3(2)
C3 C4 C8 122.1(3)
C5 C4 C8 120.5(3)
C4 C8 H23A 109.5
C4 C8 H23B 109.5
H23A C8 H23B 109.5
C4 C8 H23C 109.5
H23A C8 H23C 109.5
H23B C8 H23C 109.5
N2 C25 N1 111.93(16)
N2 C25 C40 123.97(19)
N1 C25 C40 124.10(17)
C21 C20 C19 121.86(19)
C21 C20 H6 119.1
C19 C20 H6 119.1
C20 C21 C22 118.88(18)
C20 C21 H5 120.6
C22 C21 H5 120.6
C4 C3 C2 122.3(2)
C4 C3 H18 118.8
C2 C3 H18 118.8
C3 C2 C1 120.3(2)
C3 C2 C7 118.2(2)
C1 C2 C7 121.5(2)
C2 C7 H22A 109.5
C2 C7 H22B 109.5
H22A C7 H22B 109.5
C2 C7 H22C 109.5
H22A C7 H22C 109.5
H22B C7 H22C 109.5
C6 C9 H24A 109.5
C6 C9 H24B 109.5
H24A C9 H24B 109.5
C6 C9 H24C 109.5
H24A C9 H24C 109.5
H24B C9 H24C 109.5
C11 C10 C15 117.3(2)
C11 C10 B1 121.5(2)
C15 C10 B1 121.2(2)
C14 C15 C10 120.4(2)
C14 C15 C18 117.7(2)
C10 C15 C18 121.8(2)
C15 C18 H15A 109.5
C15 C18 H15B 109.5
H15A C18 H15B 109.5
C15 C18 H15C 109.5
H15A C18 H15C 109.5
H15B C18 H15C 109.5
C13 C14 C15 122.9(3)
C13 C14 H11 118.6
C15 C14 H11 118.6
C14 C13 C12 117.5(3)
C14 C13 C17 122.3(3)
C12 C13 C17 120.2(3)
C13 C17 H14A 109.5
C13 C17 H14B 109.5
H14A C17 H14B 109.5
C13 C17 H14C 109.5
H14A C17 H14C 109.5
H14B C17 H14C 109.5
C13 C12 C11 121.5(3)
C13 C12 H9 119.2
C11 C12 H9 119.2
C12 C11 C10 120.4(2)
C12 C11 C16 117.5(2)
C10 C11 C16 122.1(2)
C11 C16 H13A 109.5
C11 C16 H13B 109.5
H13A C16 H13B 109.5
C11 C16 H13C 109.5
H13A C16 H13C 109.5
H13B C16 H13C 109.5
C29 C28 C33 119.4(2)
C29 C28 C26 124.64(19)
C33 C28 C26 115.94(19)
C30 C29 C28 120.7(2)
C30 C29 H29 119.6
C28 C29 H29 119.6
C29 C30 C31 119.9(2)
C29 C30 H30 120.0
C31 C30 H30 120.0
C32 C31 C30 120.3(2)
C32 C31 H31 119.9
C30 C31 H31 119.9
C31 C32 C33 122.6(2)
C31 C32 H32 118.7
C33 C32 H32 118.7
C32 C33 C28 117.0(2)
C32 C33 C34 121.6(2)
C28 C33 C34 121.37(19)
C39 C34 C35 116.1(2)
C39 C34 C33 120.52(18)
C35 C34 C33 123.4(2)
C36 C35 C34 121.8(2)
C36 C35 H35 119.1
C34 C35 H35 119.1
C45 C40 C41 118.78(19)
C45 C40 C25 118.29(19)
C41 C40 C25 122.91(19)
C44 C45 C40 121.0(2)
C44 C45 H45 119.5
C40 C45 H45 119.5
C45 C44 C43 119.7(2)
C45 C44 H44 120.2
C43 C44 H44 120.2
C42 C43 C44 119.7(2)
C42 C43 H43 120.1
C44 C43 H43 120.1
C43 C42 C41 120.8(2)
C43 C42 H42 119.6
C41 C42 H42 119.6
C42 C41 C40 120.1(2)
C42 C41 H41 120.0
C40 C41 H41 120.0
C19 B1 C10 120.39(19)
C19 B1 C1 118.2(2)
C10 B1 C1 121.37(18)

loop_
_geom_bond_atom_site_label_1
_geom_bond_atom_site_label_2
_geom_bond_distance
N1 C25 1.386(2)
N1 C26 1.397(2)
N1 C22 1.444(2)
N2 C25 1.317(2)
N2 C27 1.381(2)
C36 C35 1.367(3)
C36 C37 1.375(3)
C36 H36 0.9300
C37 C38 1.369(3)
C37 H37 0.9300
C38 C39 1.394(3)
C38 H38 0.9300
C39 C34 1.409(3)
C39 C27 1.441(2)
C27 C26 1.365(3)
C26 C28 1.435(3)
C22 C23 1.377(3)
C22 C21 1.384(3)
C23 C24 1.380(3)
C23 H3 0.9300
C24 C19 1.389(3)
C24 H2 0.9300
C19 C20 1.400(3)
C19 B1 1.557(3)
C1 C2 1.407(3)
C1 C6 1.410(3)
C1 B1 1.570(3)
C6 C5 1.383(3)
C6 C9 1.517(3)
C5 C4 1.385(4)
C5 H20 0.9300
C4 C3 1.375(3)
C4 C8 1.519(3)
C8 H23A 0.9600
C8 H23B 0.9600
C8 H23C 0.9600
C25 C40 1.471(3)
C20 C21 1.378(3)
C20 H6 0.9300
C21 H5 0.9300
C3 C2 1.388(3)
C3 H18 0.9300
C2 C7 1.501(3)
C7 H22A 0.9600
C7 H22B 0.9600
C7 H22C 0.9600
C9 H24A 0.9600
C9 H24B 0.9600
C9 H24C 0.9600
C10 C11 1.400(3)
C10 C15 1.406(3)
C10 B1 1.569(3)
C15 C14 1.377(3)
C15 C18 1.514(3)
C18 H15A 0.9600
C18 H15B 0.9600
C18 H15C 0.9600
C14 C13 1.366(4)
C14 H11 0.9300
C13 C12 1.385(4)
C13 C17 1.521(4)
C17 H14A 0.9600
C17 H14B 0.9600
C17 H14C 0.9600
C12 C11 1.398(3)
C12 H9 0.9300
C11 C16 1.527(3)
C16 H13A 0.9600
C16 H13B 0.9600
C16 H13C 0.9600
C28 C29 1.402(3)
C28 C33 1.421(3)
C29 C30 1.374(3)
C29 H29 0.9300
C30 C31 1.377(3)
C30 H30 0.9300
C31 C32 1.353(3)
C31 H31 0.9300
C32 C33 1.400(3)
C32 H32 0.9300
C33 C34 1.461(3)
C34 C35 1.414(3)
C35 H35 0.9300
C40 C45 1.379(3)
C40 C41 1.384(3)
C45 C44 1.374(3)
C45 H45 0.9300
C44 C43 1.381(3)
C44 H44 0.9300
C43 C42 1.366(3)
C43 H43 0.9300
C42 C41 1.374(3)
C42 H42 0.9300
C41 H41 0.9300

loop_
_geom_hbond_atom_site_label_D
_geom_hbond_atom_site_label_H
_geom_hbond_atom_site_label_A
_geom_hbond_distance_DH
_geom_hbond_distance_HA
_geom_hbond_distance_DA
_geom_hbond_angle_DHA
_geom_hbond_site_symmetry_A
C21 H5 N2 0.93 2.62 3.490(3) 156.6 2_576
C21 H5 N2 0.93 2.62 3.490(3) 156.6 2_576
C21 H5 N2 0.93 2.62 3.490(3) 156.6 2_576
C21 H5 N2 0.93 2.62 3.490(3) 156.6 2_576
C21 H5 N2 0.93 2.62 3.490(3) 156.6 2_576
C21 H5 N2 0.93 2.62 3.490(3) 156.6 2_576
C21 H5 N2 0.93 2.62 3.490(3) 156.6 2_576
C21 H5 N2 0.93 2.62 3.490(3) 156.6 2_576
C21 H5 N2 0.93 2.62 3.490(3) 156.6 2_576
C21 H5 N2 0.93 2.62 3.490(3) 156.6 2_576
C21 H5 N2 0.93 2.62 3.490(3) 156.6 2_576

loop_
_geom_torsion_atom_site_label_1
_geom_torsion_atom_site_label_2
_geom_torsion_atom_site_label_3
_geom_torsion_atom_site_label_4
_geom_torsion
C35 C36 C37 C38 0.2(4)
C36 C37 C38 C39 -0.9(3)
C37 C38 C39 C34 1.2(3)
C37 C38 C39 C27 -178.52(19)
C25 N2 C27 C26 -0.2(2)
C25 N2 C27 C39 178.91(18)
C38 C39 C27 C26 -178.45(19)
C34 C39 C27 C26 1.8(3)
C38 C39 C27 N2 2.5(3)
C34 C39 C27 N2 -177.19(18)
N2 C27 C26 N1 -0.2(2)
C39 C27 C26 N1 -179.31(17)
N2 C27 C26 C28 177.32(17)
C39 C27 C26 C28 -1.8(3)
C25 N1 C26 C27 0.4(2)
C22 N1 C26 C27 171.96(18)
C25 N1 C26 C28 -176.7(2)
C22 N1 C26 C28 -5.2(3)
C25 N1 C22 C23 64.8(2)
C26 N1 C22 C23 -105.4(2)
C25 N1 C22 C21 -112.6(2)
C26 N1 C22 C21 77.2(3)
C21 C22 C23 C24 2.8(3)
N1 C22 C23 C24 -174.65(17)
C22 C23 C24 C19 -2.5(3)
C23 C24 C19 C20 -0.2(3)
C23 C24 C19 B1 177.09(19)
C2 C1 C6 C5 3.0(3)
B1 C1 C6 C5 -175.1(2)
C2 C1 C6 C9 -177.4(2)
B1 C1 C6 C9 4.5(3)
C1 C6 C5 C4 -2.4(3)
C9 C6 C5 C4 178.0(2)
C6 C5 C4 C3 -0.2(4)
C6 C5 C4 C8 179.6(2)
C27 N2 C25 N1 0.5(2)
C27 N2 C25 C40 -178.75(17)
C26 N1 C25 N2 -0.6(2)
C22 N1 C25 N2 -172.67(16)
C26 N1 C25 C40 178.64(17)
C22 N1 C25 C40 6.6(3)
C24 C19 C20 C21 2.8(3)
B1 C19 C20 C21 -174.51(19)
C19 C20 C21 C22 -2.6(3)
C23 C22 C21 C20 -0.3(3)
N1 C22 C21 C20 177.06(17)
C5 C4 C3 C2 2.2(3)
C8 C4 C3 C2 -177.6(2)
C4 C3 C2 C1 -1.5(3)
C4 C3 C2 C7 -179.2(2)
C6 C1 C2 C3 -1.1(3)
B1 C1 C2 C3 176.97(19)
C6 C1 C2 C7 176.4(2)
B1 C1 C2 C7 -5.5(3)
C11 C10 C15 C14 -0.7(3)
B1 C10 C15 C14 178.0(2)
C11 C10 C15 C18 177.3(2)
B1 C10 C15 C18 -4.1(3)
C10 C15 C14 C13 -0.8(4)
C18 C15 C14 C13 -178.8(2)
C15 C14 C13 C12 1.2(4)
C15 C14 C13 C17 179.6(2)
C14 C13 C12 C11 -0.2(4)
C17 C13 C12 C11 -178.7(2)
C13 C12 C11 C10 -1.3(4)
C13 C12 C11 C16 -179.8(2)
C15 C10 C11 C12 1.7(3)
B1 C10 C11 C12 -177.0(2)
C15 C10 C11 C16 -179.9(2)
B1 C10 C11 C16 1.5(3)
C27 C26 C28 C29 -177.9(2)
N1 C26 C28 C29 -1.2(4)
C27 C26 C28 C33 0.7(3)
N1 C26 C28 C33 177.40(19)
C33 C28 C29 C30 0.4(3)
C26 C28 C29 C30 179.0(2)
C28 C29 C30 C31 0.3(4)
C29 C30 C31 C32 -0.7(4)
C30 C31 C32 C33 0.4(4)
C31 C32 C33 C28 0.3(3)
C31 C32 C33 C34 -179.4(2)
C29 C28 C33 C32 -0.7(3)
C26 C28 C33 C32 -179.36(19)
C29 C28 C33 C34 179.0(2)
C26 C28 C33 C34 0.3(3)
C38 C39 C34 C35 -0.7(3)
C27 C39 C34 C35 179.03(18)
C38 C39 C34 C33 179.47(18)
C27 C39 C34 C33 -0.8(3)
C32 C33 C34 C39 179.4(2)
C28 C33 C34 C39 -0.2(3)
C32 C33 C34 C35 -0.4(3)
C28 C33 C34 C35 180.0(2)
C37 C36 C35 C34 0.2(4)
C39 C34 C35 C36 0.0(3)
C33 C34 C35 C36 179.8(2)
N2 C25 C40 C45 39.1(3)
N1 C25 C40 C45 -140.0(2)
N2 C25 C40 C41 -139.5(2)
N1 C25 C40 C41 41.4(3)
C41 C40 C45 C44 -1.1(3)
C25 C40 C45 C44 -179.8(2)
C40 C45 C44 C43 0.0(4)
C45 C44 C43 C42 1.4(4)
C44 C43 C42 C41 -1.7(4)
C43 C42 C41 C40 0.6(4)
C45 C40 C41 C42 0.8(3)
C25 C40 C41 C42 179.4(2)
C24 C19 B1 C10 151.6(2)
C20 C19 B1 C10 -31.2(3)
C24 C19 B1 C1 -29.7(3)
C20 C19 B1 C1 147.5(2)
C11 C10 B1 C19 -58.4(3)
C15 C10 B1 C19 123.0(2)
C11 C10 B1 C1 122.9(2)
C15 C10 B1 C1 -55.7(3)
C2 C1 B1 C19 124.3(2)
C6 C1 B1 C19 -57.7(3)
C2 C1 B1 C10 -56.9(3)
C6 C1 B1 C10 121.1(2)
